data_4306817
loop_
_publ_author_name
'Christopher R. Graves'
'Anthony E. Vaughn'
'Eric J. Schelter'
'Brian L. Scott'
'Joe D. Thompson'
'David E. Morris'
'Jaqueline L. Kiplinger'

_publ_contact_author_address
;
Los Alamos National Laboratory
Los Alamos, NM 87545
USA
;
_publ_contact_author_email kiplinger@lanl.gov
_publ_contact_author_fax '+1 505 667 9905'
_publ_contact_author_name 'Jaqueline L. Kiplinger'
_publ_section_title
;
Probing the Chemistry, Electronic Structure and Redox Energetics in
Organometallic Pentavalent Uranium Complexes
;
_journal_name_full 'Inorganic Chemistry'
_journal_page_first 11879
_journal_page_last 11891
_journal_paper_doi 10.1021/ic8017375
_journal_volume 47
_journal_year 2008
_chemical_formula_sum 'C45 H57 N2 U'
_chemical_formula_weight 863.96
_chemical_name_systematic
; 
 ? 
;
_space_group_IT_number 14
_symmetry_cell_setting monoclinic
_symmetry_space_group_name_Hall '-P 2ybc'
_symmetry_space_group_name_H-M 'P 1 21/c 1'
_atom_sites_solution_hydrogens geom
_atom_sites_solution_primary direct
_atom_sites_solution_secondary difmap
_audit_creation_method SHELXL-97
_cell_angle_alpha 90.00
_cell_angle_beta 98.9870(10)
_cell_angle_gamma 90.00
_cell_formula_units_Z 4
_cell_length_a 10.4240(9)
_cell_length_b 19.0426(17)
_cell_length_c 19.6998(18)
_cell_measurement_temperature 120(1)
_cell_volume 3862.4(6)
_computing_cell_refinement 'SAINT+, v. 7.06 (Bruker AXS, 2001)'
_computing_data_collection 'APEX II, v. 1.08 (Bruker AXS, 2003)'
_computing_data_reduction 'SAINT+, v. 7.06 (Bruker AXS, 2001)'
_computing_molecular_graphics 'SHELXTL, v. 6.10, (Bruker AXS, 2000)'
_computing_publication_material 'SHELXTL, v. 6.10, (Bruker AXS, 2000)'
_computing_structure_refinement 'SHELXL-97 (Sheldrick, 1997)'
_computing_structure_solution 'SHELXS-97 (Sheldrick, 1990)'
_diffrn_ambient_temperature 120(1)
_diffrn_measured_fraction_theta_full 0.999
_diffrn_measured_fraction_theta_max 0.934
_diffrn_measurement_device_type 'Bruker D8 with APEXII CCD'
_diffrn_measurement_method '\w scans'
_diffrn_radiation_monochromator graphite
_diffrn_radiation_source 'fine-focus sealed tube'
_diffrn_radiation_type MoK\a
_diffrn_radiation_wavelength 0.71073
_diffrn_reflns_av_R_equivalents 0.0928
_diffrn_reflns_av_sigmaI/netI 0.0915
_diffrn_reflns_limit_h_max 13
_diffrn_reflns_limit_h_min -13
_diffrn_reflns_limit_k_max 24
_diffrn_reflns_limit_k_min -24
_diffrn_reflns_limit_l_max 25
_diffrn_reflns_limit_l_min -25
_diffrn_reflns_number 38983
_diffrn_reflns_theta_full 25.00
_diffrn_reflns_theta_max 28.38
_diffrn_reflns_theta_min 1.98
_diffrn_standards_decay_% 0
_diffrn_standards_interval_count 0
_diffrn_standards_interval_time 0
_diffrn_standards_number 0
_exptl_absorpt_coefficient_mu 4.235
_exptl_absorpt_correction_T_max 0.9201
_exptl_absorpt_correction_T_min 0.5886
_exptl_absorpt_correction_type multi-scan
_exptl_absorpt_process_details 'SADABS 2.03 (Sheldrick, 2001)'
_exptl_crystal_colour brown
_exptl_crystal_density_diffrn 1.486
_exptl_crystal_density_method 'not measured'
_exptl_crystal_description 'rectangular plate'
_exptl_crystal_F_000 1732
_exptl_crystal_size_max 0.14
_exptl_crystal_size_mid 0.06
_exptl_crystal_size_min 0.02
_refine_diff_density_max 1.275
_refine_diff_density_min -0.930
_refine_diff_density_rms 0.172
_refine_ls_extinction_method none
_refine_ls_goodness_of_fit_ref 0.956
_refine_ls_hydrogen_treatment constr
_refine_ls_matrix_type full
_refine_ls_number_parameters 447
_refine_ls_number_reflns 9039
_refine_ls_number_restraints 0
_refine_ls_restrained_S_all 0.956
_refine_ls_R_factor_all 0.0840
_refine_ls_R_factor_gt 0.0416
_refine_ls_shift/su_max 0.003
_refine_ls_shift/su_mean 0.000
_refine_ls_structure_factor_coef Fsqd
_refine_ls_weighting_details 'calc w=1/[\s^2^(Fo^2^)+(0.0340P)^2^+0.0000P] where P=(Fo^2^+2Fc^2^)/3'
_refine_ls_weighting_scheme calc
_refine_ls_wR_factor_gt 0.0732
_refine_ls_wR_factor_ref 0.0867
_reflns_number_gt 6058
_reflns_number_total 9039
_reflns_threshold_expression >2sigma(I)
_cod_data_source_file ic8017375_si_002_1.cif
_cod_data_source_block apx517
_cod_original_sg_symbol_H-M 'P 21/c'
_cod_database_code 4306817

loop_
_symmetry_equiv_pos_as_xyz
'x, y, z'
'-x, y+1/2, -z+1/2'
'-x, -y, -z'
'x, -y-1/2, z-1/2'

loop_
_atom_site_label
_atom_site_type_symbol
_atom_site_fract_x
_atom_site_fract_y
_atom_site_fract_z
_atom_site_U_iso_or_equiv
_atom_site_adp_type
_atom_site_occupancy
_atom_site_symmetry_multiplicity
_atom_site_calc_flag
_atom_site_refinement_flags
_atom_site_disorder_assembly
_atom_site_disorder_group
U1 U 0.166590(18) 0.529616(10) 0.286092(10) 0.01614(6) Uani 1 1 d . . .
N1 N 0.2860(4) 0.6131(2) 0.2912(2) 0.0215(11) Uani 1 1 d . . .
N2 N 0.0193(4) 0.5316(2) 0.1931(2) 0.0213(10) Uani 1 1 d . . .
C1 C 0.0491(5) 0.4963(3) 0.4000(3) 0.0225(13) Uani 1 1 d . . .
C2 C -0.0548(5) 0.5158(3) 0.3489(3) 0.0206(13) Uani 1 1 d . . .
C3 C -0.0422(5) 0.5885(3) 0.3347(3) 0.0238(13) Uani 1 1 d . . .
C4 C 0.0690(5) 0.6137(3) 0.3789(3) 0.0239(13) Uani 1 1 d . . .
C5 C 0.1251(5) 0.5563(3) 0.4185(3) 0.0232(13) Uani 1 1 d . . .
C6 C 0.0633(5) 0.4276(3) 0.4387(3) 0.0290(14) Uani 1 1 d . . .
H6A H 0.0241 0.4315 0.4795 0.043 Uiso 1 1 calc R . .
H6B H 0.1538 0.4166 0.4511 0.043 Uiso 1 1 calc R . .
H6C H 0.0212 0.3910 0.4100 0.043 Uiso 1 1 calc R . .
C7 C -0.1696(5) 0.4699(3) 0.3226(3) 0.0338(15) Uani 1 1 d . . .
H7A H -0.1400 0.4233 0.3146 0.051 Uiso 1 1 calc R . .
H7B H -0.2147 0.4890 0.2805 0.051 Uiso 1 1 calc R . .
H7C H -0.2273 0.4681 0.3561 0.051 Uiso 1 1 calc R . .
C8 C -0.1380(6) 0.6319(3) 0.2869(3) 0.0362(16) Uani 1 1 d . . .
H8A H -0.1858 0.6616 0.3133 0.054 Uiso 1 1 calc R . .
H8B H -0.1970 0.6013 0.2585 0.054 Uiso 1 1 calc R . .
H8C H -0.0922 0.6603 0.2583 0.054 Uiso 1 1 calc R . .
C9 C 0.1069(6) 0.6901(3) 0.3871(3) 0.0347(16) Uani 1 1 d . . .
H9A H 0.1029 0.7049 0.4333 0.052 Uiso 1 1 calc R . .
H9B H 0.0483 0.7179 0.3556 0.052 Uiso 1 1 calc R . .
H9C H 0.1938 0.6961 0.3776 0.052 Uiso 1 1 calc R . .
C10 C 0.2334(5) 0.5605(3) 0.4787(3) 0.0316(15) Uani 1 1 d . . .
H10A H 0.2509 0.6089 0.4906 0.047 Uiso 1 1 calc R . .
H10B H 0.3101 0.5392 0.4666 0.047 Uiso 1 1 calc R . .
H10C H 0.2083 0.5363 0.5173 0.047 Uiso 1 1 calc R . .
C11 C 0.2847(5) 0.4516(3) 0.1947(3) 0.0225(13) Uani 1 1 d . . .
C12 C 0.2169(5) 0.4007(3) 0.2290(3) 0.0210(12) Uani 1 1 d . . .
C13 C 0.2773(5) 0.3965(3) 0.2979(3) 0.0204(12) Uani 1 1 d . . .
C14 C 0.3811(5) 0.4451(3) 0.3080(3) 0.0200(12) Uani 1 1 d . . .
C15 C 0.3864(5) 0.4782(3) 0.2439(3) 0.0243(13) Uani 1 1 d . . .
C16 C 0.2643(6) 0.4675(3) 0.1198(3) 0.0375(16) Uani 1 1 d . . .
H16A H 0.2787 0.5167 0.1131 0.056 Uiso 1 1 calc R . .
H16B H 0.1769 0.4557 0.1000 0.056 Uiso 1 1 calc R . .
H16C H 0.3240 0.4406 0.0979 0.056 Uiso 1 1 calc R . .
C17 C 0.1193(6) 0.3489(3) 0.1947(3) 0.0368(16) Uani 1 1 d . . .
H17A H 0.1635 0.3077 0.1824 0.055 Uiso 1 1 calc R . .
H17B H 0.0714 0.3696 0.1540 0.055 Uiso 1 1 calc R . .
H17C H 0.0606 0.3363 0.2256 0.055 Uiso 1 1 calc R . .
C18 C 0.2552(6) 0.3384(3) 0.3466(3) 0.0314(15) Uani 1 1 d . . .
H18A H 0.1636 0.3301 0.3438 0.047 Uiso 1 1 calc R . .
H18B H 0.2908 0.3517 0.3927 0.047 Uiso 1 1 calc R . .
H18C H 0.2969 0.2963 0.3345 0.047 Uiso 1 1 calc R . .
C19 C 0.4763(5) 0.4524(3) 0.3727(3) 0.0303(15) Uani 1 1 d . . .
H19A H 0.4307 0.4525 0.4115 0.045 Uiso 1 1 calc R . .
H19B H 0.5231 0.4957 0.3717 0.045 Uiso 1 1 calc R . .
H19C H 0.5362 0.4138 0.3766 0.045 Uiso 1 1 calc R . .
C20 C 0.4922(5) 0.5258(3) 0.2266(3) 0.0326(14) Uani 1 1 d . . .
H20A H 0.5522 0.4990 0.2047 0.049 Uiso 1 1 calc R . .
H20B H 0.5372 0.5465 0.2680 0.049 Uiso 1 1 calc R . .
H20C H 0.4545 0.5622 0.1961 0.049 Uiso 1 1 calc R . .
C21 C 0.3662(5) 0.6710(3) 0.2881(3) 0.0224(13) Uani 1 1 d . . .
C22 C 0.3521(5) 0.7132(3) 0.2282(3) 0.0247(14) Uani 1 1 d . . .
C23 C 0.4302(6) 0.7722(3) 0.2271(3) 0.0310(15) Uani 1 1 d . . .
H23 H 0.4185 0.8004 0.1881 0.037 Uiso 1 1 calc R . .
C24 C 0.5238(6) 0.7906(3) 0.2811(3) 0.0337(16) Uani 1 1 d . . .
H24 H 0.5745 0.8305 0.2788 0.040 Uiso 1 1 calc R . .
C25 C 0.5412(5) 0.7483(3) 0.3393(3) 0.0270(14) Uani 1 1 d . . .
H25 H 0.6049 0.7600 0.3760 0.032 Uiso 1 1 calc R . .
C26 C 0.4656(5) 0.6889(3) 0.3438(3) 0.0216(13) Uani 1 1 d . . .
C27 C 0.4925(5) 0.6471(3) 0.4096(3) 0.0278(14) Uani 1 1 d . . .
H27 H 0.4326 0.6071 0.4055 0.033 Uiso 1 1 calc R . .
C28 C 0.6314(6) 0.6182(3) 0.4227(3) 0.0389(17) Uani 1 1 d . . .
H28A H 0.6487 0.5932 0.3828 0.058 Uiso 1 1 calc R . .
H28B H 0.6409 0.5869 0.4614 0.058 Uiso 1 1 calc R . .
H28C H 0.6917 0.6564 0.4321 0.058 Uiso 1 1 calc R . .
C29 C 0.4675(6) 0.6915(3) 0.4720(3) 0.0337(15) Uani 1 1 d . . .
H29A H 0.5258 0.7308 0.4774 0.051 Uiso 1 1 calc R . .
H29B H 0.4818 0.6631 0.5127 0.051 Uiso 1 1 calc R . .
H29C H 0.3795 0.7081 0.4645 0.051 Uiso 1 1 calc R . .
C30 C 0.2488(6) 0.6978(3) 0.1671(3) 0.0287(14) Uani 1 1 d . . .
H30 H 0.2236 0.6484 0.1702 0.034 Uiso 1 1 calc R . .
C31 C 0.1300(6) 0.7419(4) 0.1711(4) 0.061(2) Uani 1 1 d . . .
H31A H 0.0981 0.7320 0.2132 0.092 Uiso 1 1 calc R . .
H31B H 0.0640 0.7310 0.1328 0.092 Uiso 1 1 calc R . .
H31C H 0.1523 0.7907 0.1696 0.092 Uiso 1 1 calc R . .
C32 C 0.3003(8) 0.7070(5) 0.0996(3) 0.071(3) Uani 1 1 d . . .
H32A H 0.2900 0.7551 0.0850 0.107 Uiso 1 1 calc R . .
H32B H 0.2528 0.6771 0.0653 0.107 Uiso 1 1 calc R . .
H32C H 0.3907 0.6947 0.1058 0.107 Uiso 1 1 calc R . .
C33 C -0.0679(5) 0.5352(3) 0.1391(3) 0.0231(12) Uani 1 1 d . . .
C34 C -0.0750(5) 0.5971(3) 0.0914(3) 0.0227(13) Uani 1 1 d . . .
C35 C 0.0081(5) 0.6020(3) 0.0430(3) 0.0257(13) Uani 1 1 d . . .
H35 H 0.0730 0.5686 0.0423 0.031 Uiso 1 1 calc R . .
C36 C -0.0053(6) 0.6570(3) -0.0046(3) 0.0311(15) Uani 1 1 d . . .
H36 H 0.0516 0.6603 -0.0364 0.037 Uiso 1 1 calc R . .
C37 C -0.1015(6) 0.7061(3) -0.0048(3) 0.0343(16) Uani 1 1 d . . .
H37 H -0.1110 0.7421 -0.0370 0.041 Uiso 1 1 calc R . .
C38 C -0.1835(6) 0.7014(3) 0.0430(3) 0.0357(16) Uani 1 1 d . . .
H38 H -0.2481 0.7351 0.0433 0.043 Uiso 1 1 calc R . .
C39 C -0.1720(6) 0.6480(3) 0.0904(3) 0.0282(14) Uani 1 1 d . . .
H39 H -0.2292 0.6457 0.1222 0.034 Uiso 1 1 calc R . .
C40 C -0.1705(5) 0.4810(3) 0.1198(3) 0.0235(13) Uani 1 1 d . . .
C41 C -0.2614(6) 0.4867(3) 0.0591(3) 0.0335(16) Uani 1 1 d . . .
H41 H -0.2581 0.5254 0.0306 0.040 Uiso 1 1 calc R . .
C42 C -0.3555(6) 0.4360(3) 0.0412(4) 0.0430(18) Uani 1 1 d . . .
H42 H -0.4157 0.4408 0.0013 0.052 Uiso 1 1 calc R . .
C43 C -0.3592(6) 0.3781(4) 0.0829(4) 0.0410(17) Uani 1 1 d . . .
H43 H -0.4223 0.3439 0.0708 0.049 Uiso 1 1 calc R . .
C44 C -0.2716(6) 0.3701(3) 0.1420(3) 0.0360(16) Uani 1 1 d . . .
H44 H -0.2753 0.3309 0.1697 0.043 Uiso 1 1 calc R . .
C45 C -0.1777(6) 0.4208(3) 0.1600(3) 0.0304(14) Uani 1 1 d . . .
H45 H -0.1178 0.4149 0.1998 0.036 Uiso 1 1 calc R . .

loop_
_atom_site_aniso_label
_atom_site_aniso_U_11
_atom_site_aniso_U_22
_atom_site_aniso_U_33
_atom_site_aniso_U_23
_atom_site_aniso_U_13
_atom_site_aniso_U_12
U1 0.01655(10) 0.01540(10) 0.01669(10) 0.00094(11) 0.00329(7) 0.00124(10)
N1 0.021(2) 0.020(3) 0.026(3) -0.001(2) 0.010(2) -0.002(2)
N2 0.025(2) 0.021(2) 0.018(2) 0.001(2) 0.0023(19) 0.004(2)
C1 0.023(3) 0.027(3) 0.020(3) 0.004(3) 0.010(3) 0.005(3)
C2 0.020(3) 0.020(3) 0.023(3) -0.003(2) 0.006(2) -0.001(2)
C3 0.024(3) 0.032(3) 0.016(3) 0.002(3) 0.005(2) 0.015(3)
C4 0.028(3) 0.021(3) 0.025(3) -0.003(3) 0.009(3) 0.007(3)
C5 0.024(3) 0.030(3) 0.017(3) -0.004(2) 0.008(3) 0.000(3)
C6 0.032(3) 0.033(4) 0.024(3) 0.003(3) 0.013(3) 0.005(3)
C7 0.023(3) 0.048(4) 0.033(3) -0.004(3) 0.012(3) -0.005(3)
C8 0.037(4) 0.042(4) 0.031(4) 0.005(3) 0.010(3) 0.015(3)
C9 0.043(4) 0.028(4) 0.035(4) -0.002(3) 0.013(3) 0.012(3)
C10 0.029(3) 0.037(4) 0.029(4) -0.003(3) 0.004(3) -0.002(3)
C11 0.021(3) 0.023(3) 0.023(3) 0.001(2) 0.006(2) 0.010(2)
C12 0.015(3) 0.021(3) 0.027(3) -0.003(3) 0.003(2) 0.004(2)
C13 0.019(3) 0.018(3) 0.026(3) 0.004(2) 0.008(2) 0.010(2)
C14 0.021(3) 0.018(3) 0.020(3) -0.001(2) 0.004(2) 0.006(2)
C15 0.023(3) 0.025(3) 0.027(3) 0.005(3) 0.010(3) 0.007(3)
C16 0.046(4) 0.039(4) 0.029(3) 0.001(3) 0.009(3) 0.013(4)
C17 0.028(3) 0.028(4) 0.053(4) -0.012(3) 0.001(3) -0.002(3)
C18 0.038(4) 0.020(3) 0.039(4) 0.005(3) 0.016(3) 0.005(3)
C19 0.023(3) 0.032(4) 0.032(4) 0.002(3) -0.004(3) 0.002(3)
C20 0.029(3) 0.031(4) 0.040(4) 0.010(3) 0.015(3) 0.003(3)
C21 0.016(3) 0.025(3) 0.027(3) -0.001(3) 0.005(3) 0.002(2)
C22 0.028(3) 0.020(3) 0.027(4) 0.000(3) 0.007(3) -0.007(3)
C23 0.037(4) 0.027(4) 0.028(4) 0.007(3) 0.002(3) -0.008(3)
C24 0.039(4) 0.028(4) 0.035(4) 0.004(3) 0.007(3) -0.016(3)
C25 0.023(3) 0.032(4) 0.025(3) -0.004(3) 0.001(3) -0.010(3)
C26 0.017(3) 0.019(3) 0.029(3) 0.003(3) 0.004(3) -0.003(2)
C27 0.024(3) 0.023(3) 0.035(4) 0.003(3) 0.002(3) -0.004(3)
C28 0.034(4) 0.035(4) 0.045(4) 0.000(3) 0.000(3) 0.000(3)
C29 0.039(4) 0.036(4) 0.025(3) 0.006(3) 0.000(3) -0.003(3)
C30 0.033(4) 0.030(4) 0.023(3) 0.002(3) 0.003(3) -0.012(3)
C31 0.040(4) 0.046(5) 0.087(6) -0.031(5) -0.027(4) 0.005(4)
C32 0.077(6) 0.119(8) 0.017(4) 0.002(4) 0.003(4) -0.056(6)
C33 0.023(3) 0.028(3) 0.020(3) -0.003(3) 0.007(2) 0.007(3)
C34 0.022(3) 0.020(3) 0.025(3) -0.003(3) -0.001(3) 0.001(2)
C35 0.026(3) 0.026(3) 0.023(3) 0.002(3) -0.002(3) -0.003(3)
C36 0.035(4) 0.033(4) 0.023(3) 0.002(3) 0.000(3) -0.008(3)
C37 0.046(4) 0.025(4) 0.028(4) 0.000(3) -0.006(3) -0.003(3)
C38 0.039(4) 0.033(4) 0.031(4) -0.005(3) -0.011(3) 0.012(3)
C39 0.029(3) 0.030(4) 0.024(3) 0.000(3) 0.000(3) 0.007(3)
C40 0.021(3) 0.021(3) 0.027(3) -0.005(3) 0.002(2) -0.002(2)
C41 0.036(4) 0.030(4) 0.035(4) -0.004(3) 0.005(3) -0.006(3)
C42 0.044(4) 0.035(4) 0.046(4) -0.006(3) -0.005(3) -0.015(3)
C43 0.039(4) 0.034(4) 0.050(5) -0.007(3) 0.007(4) -0.014(3)
C44 0.039(4) 0.028(4) 0.041(4) 0.005(3) 0.007(3) -0.003(3)
C45 0.028(3) 0.032(4) 0.031(4) 0.002(3) 0.004(3) 0.007(3)

loop_
_atom_type_symbol
_atom_type_description
_atom_type_scat_dispersion_real
_atom_type_scat_dispersion_imag
_atom_type_scat_source
C C 0.0033 0.0016 'International Tables Vol C Tables 4.2.6.8 and 6.1.1.4'
H H 0.0000 0.0000 'International Tables Vol C Tables 4.2.6.8 and 6.1.1.4'
N N 0.0061 0.0033 'International Tables Vol C Tables 4.2.6.8 and 6.1.1.4'
U U -9.6767 9.6646 'International Tables Vol C Tables 4.2.6.8 and 6.1.1.4'

loop_
_geom_angle_atom_site_label_1
_geom_angle_atom_site_label_2
_geom_angle_atom_site_label_3
_geom_angle
_geom_angle_site_symmetry_1
_geom_angle_site_symmetry_3
_geom_angle_publ_flag
N1 U1 N2 111.99(17) . . ?
N1 U1 C14 88.41(17) . . ?
N2 U1 C14 126.07(16) . . ?
N1 U1 C15 75.93(17) . . ?
N2 U1 C15 105.18(16) . . ?
C14 U1 C15 30.05(15) . . ?
N1 U1 C4 78.27(17) . . ?
N2 U1 C4 105.21(16) . . ?
C14 U1 C4 128.15(17) . . ?
C15 U1 C4 145.71(17) . . ?
N1 U1 C3 100.26(17) . . ?
N2 U1 C3 78.21(16) . . ?
C14 U1 C3 149.02(16) . . ?
C15 U1 C3 175.59(18) . . ?
C4 U1 C3 29.98(16) . . ?
N1 U1 C5 89.67(17) . . ?
N2 U1 C5 126.35(16) . . ?
C14 U1 C5 101.82(16) . . ?
C15 U1 C5 127.99(17) . . ?
C4 U1 C5 29.79(16) . . ?
C3 U1 C5 49.13(16) . . ?
N1 U1 C11 97.01(17) . . ?
N2 U1 C11 77.93(16) . . ?
C14 U1 C11 49.49(16) . . ?
C15 U1 C11 29.77(17) . . ?
C4 U1 C11 175.02(17) . . ?
C3 U1 C11 154.45(17) . . ?
C5 U1 C11 149.99(17) . . ?
N1 U1 C13 118.07(17) . . ?
N2 U1 C13 108.17(16) . . ?
C14 U1 C13 29.72(15) . . ?
C15 U1 C13 48.92(16) . . ?
C4 U1 C13 131.97(16) . . ?
C3 U1 C13 133.10(16) . . ?
C5 U1 C13 102.33(16) . . ?
C11 U1 C13 48.97(16) . . ?
N1 U1 C12 124.23(16) . . ?
N2 U1 C12 80.17(16) . . ?
C14 U1 C12 48.99(16) . . ?
C15 U1 C12 48.89(16) . . ?
C4 U1 C12 153.77(16) . . ?
C3 U1 C12 135.19(17) . . ?
C5 U1 C12 127.77(17) . . ?
C11 U1 C12 29.82(15) . . ?
C13 U1 C12 29.30(15) . . ?
N1 U1 C1 118.99(17) . . ?
N2 U1 C1 109.69(16) . . ?
C14 U1 C1 100.97(16) . . ?
C15 U1 C1 130.96(17) . . ?
C4 U1 C1 48.82(16) . . ?
C3 U1 C1 48.87(16) . . ?
C5 U1 C1 29.32(16) . . ?
C11 U1 C1 134.15(16) . . ?
C13 U1 C1 87.38(16) . . ?
C12 U1 C1 105.00(16) . . ?
N1 U1 C2 126.83(16) . . ?
N2 U1 C2 81.57(16) . . ?
C14 U1 C2 125.88(16) . . ?
C15 U1 C2 152.67(17) . . ?
C4 U1 C2 48.87(16) . . ?
C3 U1 C2 29.70(16) . . ?
C5 U1 C2 48.42(16) . . ?
C11 U1 C2 135.98(16) . . ?
C13 U1 C2 103.75(15) . . ?
C12 U1 C2 108.45(15) . . ?
C1 U1 C2 29.19(15) . . ?
C21 N1 U1 174.6(4) . . ?
C33 N2 U1 177.8(4) . . ?
C2 C1 C5 108.1(5) . . ?
C2 C1 C6 126.3(5) . . ?
C5 C1 C6 124.6(5) . . ?
C2 C1 U1 75.6(3) . . ?
C5 C1 U1 74.0(3) . . ?
C6 C1 U1 125.5(3) . . ?
C1 C2 C3 108.2(5) . . ?
C1 C2 C7 125.0(5) . . ?
C3 C2 C7 126.1(5) . . ?
C1 C2 U1 75.2(3) . . ?
C3 C2 U1 73.3(3) . . ?
C7 C2 U1 124.6(4) . . ?
C4 C3 C2 107.4(5) . . ?
C4 C3 C8 126.5(6) . . ?
C2 C3 C8 125.7(5) . . ?
C4 C3 U1 74.7(3) . . ?
C2 C3 U1 77.0(3) . . ?
C8 C3 U1 119.2(3) . . ?
C3 C4 C5 107.7(5) . . ?
C3 C4 C9 124.5(5) . . ?
C5 C4 C9 127.4(5) . . ?
C3 C4 U1 75.3(3) . . ?
C5 C4 U1 75.7(3) . . ?
C9 C4 U1 121.0(4) . . ?
C1 C5 C4 108.5(5) . . ?
C1 C5 C10 124.7(5) . . ?
C4 C5 C10 126.0(5) . . ?
C1 C5 U1 76.7(3) . . ?
C4 C5 U1 74.5(3) . . ?
C10 C5 U1 123.0(4) . . ?
C15 C11 C12 107.0(5) . . ?
C15 C11 C16 125.6(5) . . ?
C12 C11 C16 127.0(5) . . ?
C15 C11 U1 74.0(3) . . ?
C12 C11 U1 75.7(3) . . ?
C16 C11 U1 121.7(4) . . ?
C13 C12 C11 108.3(5) . . ?
C13 C12 C17 124.5(5) . . ?
C11 C12 C17 125.7(5) . . ?
C13 C12 U1 75.2(3) . . ?
C11 C12 U1 74.4(3) . . ?
C17 C12 U1 127.2(4) . . ?
C12 C13 C14 108.4(5) . . ?
C12 C13 C18 124.5(5) . . ?
C14 C13 C18 125.5(5) . . ?
C12 C13 U1 75.5(3) . . ?
C14 C13 U1 73.4(3) . . ?
C18 C13 U1 128.4(3) . . ?
C13 C14 C15 107.5(5) . . ?
C13 C14 C19 124.9(5) . . ?
C15 C14 C19 127.2(5) . . ?
C13 C14 U1 76.9(3) . . ?
C15 C14 U1 75.1(3) . . ?
C19 C14 U1 119.8(4) . . ?
C11 C15 C14 108.8(5) . . ?
C11 C15 C20 123.9(5) . . ?
C14 C15 C20 126.8(5) . . ?
C11 C15 U1 76.3(3) . . ?
C14 C15 U1 74.8(3) . . ?
C20 C15 U1 122.0(4) . . ?
N1 C21 C22 120.2(5) . . ?
N1 C21 C26 121.6(5) . . ?
C22 C21 C26 118.2(5) . . ?
C23 C22 C21 119.2(5) . . ?
C23 C22 C30 119.4(5) . . ?
C21 C22 C30 121.4(5) . . ?
C24 C23 C22 122.8(6) . . ?
C23 C24 C25 118.5(5) . . ?
C26 C25 C24 121.5(5) . . ?
C25 C26 C21 119.7(5) . . ?
C25 C26 C27 117.0(5) . . ?
C21 C26 C27 123.3(5) . . ?
C26 C27 C28 112.2(5) . . ?
C26 C27 C29 111.2(5) . . ?
C28 C27 C29 109.5(5) . . ?
C31 C30 C32 112.7(6) . . ?
C31 C30 C22 109.8(5) . . ?
C32 C30 C22 111.7(5) . . ?
N2 C33 C40 124.0(5) . . ?
N2 C33 C34 121.2(5) . . ?
C40 C33 C34 114.8(5) . . ?
C35 C34 C39 118.2(5) . . ?
C35 C34 C33 120.5(5) . . ?
C39 C34 C33 121.1(5) . . ?
C34 C35 C36 120.2(6) . . ?
C37 C36 C35 120.6(6) . . ?
C36 C37 C38 119.3(6) . . ?
C37 C38 C39 121.2(6) . . ?
C38 C39 C34 120.5(6) . . ?
C45 C40 C41 117.1(5) . . ?
C45 C40 C33 121.3(5) . . ?
C41 C40 C33 121.5(5) . . ?
C42 C41 C40 121.2(6) . . ?
C43 C42 C41 119.4(7) . . ?
C42 C43 C44 121.2(6) . . ?
C43 C44 C45 119.5(6) . . ?
C44 C45 C40 121.6(6) . . ?

loop_
_geom_bond_atom_site_label_1
_geom_bond_atom_site_label_2
_geom_bond_distance
_geom_bond_site_symmetry_2
_geom_bond_publ_flag
U1 N1 2.012(4) . ?
U1 N2 2.199(4) . ?
U1 C14 2.734(5) . ?
U1 C15 2.737(5) . ?
U1 C4 2.743(5) . ?
U1 C3 2.750(5) . ?
U1 C5 2.758(5) . ?
U1 C11 2.767(5) . ?
U1 C13 2.780(5) . ?
U1 C12 2.784(5) . ?
U1 C1 2.793(5) . ?
U1 C2 2.797(5) . ?
N1 C21 1.391(7) . ?
N2 C33 1.288(7) . ?
C1 C2 1.409(8) . ?
C1 C5 1.405(8) . ?
C1 C6 1.510(8) . ?
C2 C3 1.422(8) . ?
C2 C7 1.507(7) . ?
C3 C4 1.421(8) . ?
C3 C8 1.508(7) . ?
C4 C5 1.414(8) . ?
C4 C9 1.510(8) . ?
C5 C10 1.506(8) . ?
C11 C15 1.414(8) . ?
C11 C12 1.428(7) . ?
C11 C16 1.490(8) . ?
C12 C13 1.407(7) . ?
C12 C17 1.500(7) . ?
C13 C14 1.415(7) . ?
C13 C18 1.507(7) . ?
C14 C15 1.419(7) . ?
C14 C19 1.495(7) . ?
C15 C20 1.507(7) . ?
C21 C22 1.415(7) . ?
C21 C26 1.428(7) . ?
C22 C23 1.389(7) . ?
C22 C30 1.513(8) . ?
C23 C24 1.371(8) . ?
C24 C25 1.390(8) . ?
C25 C26 1.390(7) . ?
C26 C27 1.510(7) . ?
C27 C28 1.533(8) . ?
C27 C29 1.546(8) . ?
C30 C31 1.508(8) . ?
C30 C32 1.520(8) . ?
C33 C40 1.493(7) . ?
C33 C34 1.503(8) . ?
C34 C35 1.387(7) . ?
C34 C39 1.399(7) . ?
C35 C36 1.398(8) . ?
C36 C37 1.371(8) . ?
C37 C38 1.369(8) . ?
C38 C39 1.374(8) . ?
C40 C45 1.401(8) . ?
C40 C41 1.408(8) . ?
C41 C42 1.383(8) . ?
C42 C43 1.378(9) . ?
C43 C44 1.371(8) . ?
C44 C45 1.381(8) . ?
